data_4104382
loop_
_publ_author_name
'Taryn D. Forster'
'Heikki M. Tuononen'
'Masood Parvez'
'Roland Roesler'

_publ_section_title
;
 Characterization of \b-B-Agostic Isomers in Zirconocene Amidoborane
 Complexes
;
_journal_name_full 'Journal of the American Chemical Society'
_journal_page_first 6689
_journal_page_last 6691
_journal_paper_doi 10.1021/ja901460y
_journal_volume 131
_journal_year 2009
_chemical_formula_moiety 'C20 H32 B2 N2 Zr2'
_chemical_formula_sum 'C20 H32 B2 N2 Zr2'
_chemical_formula_weight 504.54
_chemical_name_systematic
;
 ?
;
_space_group_IT_number 15
_symmetry_cell_setting monoclinic
_symmetry_space_group_name_Hall '-C 2yc'
_symmetry_space_group_name_H-M 'C 1 2/c 1'
_atom_sites_solution_hydrogens geom
_atom_sites_solution_primary direct
_atom_sites_solution_secondary difmap
_audit_creation_method SHELXL-97
_cell_angle_alpha 90.00
_cell_angle_beta 123.341(2)
_cell_angle_gamma 90.00
_cell_formula_units_Z 4
_cell_length_a 16.4630(6)
_cell_length_b 15.4550(5)
_cell_length_c 10.1380(3)
_cell_measurement_reflns_used 2459
_cell_measurement_temperature 173(2)
_cell_measurement_theta_max 27.48
_cell_measurement_theta_min 2.41
_cell_volume 2154.93(13)
_computing_cell_refinement 'HKL DENZO (Otwinowski & Minor, 1997)'
_computing_data_collection 'COLLECT (Hooft, 1998)'
_computing_data_reduction 'SCALEPACK (Otwinowski & Minor, 1997)'
_computing_molecular_graphics 'ORTEP-3 for Windows (Farrugia, 1997)'
_computing_publication_material 'SHELXL-97 (Sheldrick, 2008)'
_computing_structure_refinement 'SHELXL-97 (Sheldrick, 2008)'
_computing_structure_solution 'SHELXS-97 (Sheldrick, 2008)'
_diffrn_ambient_temperature 173(2)
_diffrn_measured_fraction_theta_full 0.996
_diffrn_measured_fraction_theta_max 0.996
_diffrn_measurement_device_type 'Nonius KappaCCD'
_diffrn_measurement_method ' \w and \f '
_diffrn_radiation_monochromator graphite
_diffrn_radiation_source 'fine-focus sealed tube'
_diffrn_radiation_type MoK\a
_diffrn_radiation_wavelength 0.71073
_diffrn_reflns_av_R_equivalents 0.0682
_diffrn_reflns_av_sigmaI/netI 0.0410
_diffrn_reflns_limit_h_max 21
_diffrn_reflns_limit_h_min -21
_diffrn_reflns_limit_k_max 20
_diffrn_reflns_limit_k_min -19
_diffrn_reflns_limit_l_max 13
_diffrn_reflns_limit_l_min -13
_diffrn_reflns_number 9977
_diffrn_reflns_theta_full 27.48
_diffrn_reflns_theta_max 27.48
_diffrn_reflns_theta_min 2.41
_diffrn_standards_number 0
_exptl_absorpt_coefficient_mu 0.973
_exptl_absorpt_correction_T_max 0.935
_exptl_absorpt_correction_T_min 0.8758
_exptl_absorpt_correction_type multi-scan
_exptl_absorpt_process_details 'SORTAV: (Blessing, 1997)'
_exptl_crystal_colour colorless
_exptl_crystal_density_diffrn 1.555
_exptl_crystal_density_method 'not measured'
_exptl_crystal_description 'block crystals'
_exptl_crystal_F_000 1024
_exptl_crystal_size_max 0.14
_exptl_crystal_size_mid 0.08
_exptl_crystal_size_min 0.07
_refine_diff_density_max 0.484
_refine_diff_density_min -0.524
_refine_diff_density_rms 0.076
_refine_ls_extinction_coef 0.0025(4)
_refine_ls_extinction_expression Fc^*^=kFc[1+0.001xFc^2^\l^3^/sin(2\q)]^-1/4^
_refine_ls_extinction_method SHELXL
_refine_ls_goodness_of_fit_ref 1.048
_refine_ls_hydrogen_treatment mixed
_refine_ls_matrix_type full
_refine_ls_number_parameters 143
_refine_ls_number_reflns 2459
_refine_ls_number_restraints 0
_refine_ls_restrained_S_all 1.048
_refine_ls_R_factor_all 0.0323
_refine_ls_R_factor_gt 0.0268
_refine_ls_shift/su_max 0.001
_refine_ls_shift/su_mean 0.000
_refine_ls_structure_factor_coef Fsqd
_refine_ls_weighting_details 'calc w=1/[\s^2^(Fo^2^)+(0.0263P)^2^+2.1946P] where P=(Fo^2^+2Fc^2^)/3'
_refine_ls_weighting_scheme calc
_refine_ls_wR_factor_gt 0.0640
_refine_ls_wR_factor_ref 0.0665
_reflns_number_gt 2184
_reflns_number_total 2459
_reflns_threshold_expression >2sigma(I)
_cod_data_source_file ja901460y_si_002.cif
_cod_data_source_block shelxl
_cod_original_cell_volume 2154.92(12)
_cod_original_sg_symbol_H-M 'C 2/c'
_cod_database_code 4104382

loop_
_symmetry_equiv_pos_as_xyz
'x, y, z'
'-x, y, -z+1/2'
'x+1/2, y+1/2, z'
'-x+1/2, y+1/2, -z+1/2'
'-x, -y, -z'
'x, -y, z-1/2'
'-x+1/2, -y+1/2, -z'
'x+1/2, -y+1/2, z-1/2'

loop_
_atom_site_label
_atom_site_type_symbol
_atom_site_fract_x
_atom_site_fract_y
_atom_site_fract_z
_atom_site_U_iso_or_equiv
_atom_site_adp_type
_atom_site_occupancy
_atom_site_symmetry_multiplicity
_atom_site_calc_flag
_atom_site_refinement_flags
C6 C 0.39548(19) 0.15743(19) 0.8690(4) 0.0482(7) Uani 1 1 d .
H12 H 0.4060 0.2182 0.8810 0.058 Uiso 1 1 calc R
C7 C 0.3671(2) 0.10938(18) 0.7319(3) 0.0410(6) Uani 1 1 d .
H13 H 0.3538 0.1319 0.6348 0.049 Uiso 1 1 calc R
C8 C 0.36198(16) 0.02266(17) 0.7650(3) 0.0349(5) Uani 1 1 d .
H14 H 0.3462 -0.0247 0.6953 0.042 Uiso 1 1 calc R
C9 C 0.38419(17) 0.01808(18) 0.9192(3) 0.0385(6) Uani 1 1 d .
H15 H 0.3847 -0.0330 0.9718 0.046 Uiso 1 1 calc R
C10 C 0.40542(19) 0.1013(2) 0.9824(3) 0.0454(7) Uani 1 1 d .
H16 H 0.4236 0.1167 1.0860 0.055 Uiso 1 1 calc R
N1 N 0.14596(14) -0.00611(12) 0.5894(2) 0.0231(4) Uani 1 1 d .
B1 B 0.13366(18) -0.04454(17) 0.7166(3) 0.0267(5) Uani 1 1 d .
H1 H 0.1810(18) 0.0052(16) 0.831(3) 0.032(6) Uiso 1 1 d .
H2 H 0.169(2) -0.1084(18) 0.763(4) 0.049(9) Uiso 1 1 d .
H3 H 0.0577(19) -0.0399(16) 0.686(3) 0.031(6) Uiso 1 1 d .
H4 H 0.1779(19) -0.0367(16) 0.562(3) 0.027(6) Uiso 1 1 d .
H5 H 0.0932(19) 0.0105(16) 0.510(3) 0.025(6) Uiso 1 1 d .
H6 H 0.245(2) 0.1082(15) 0.950(3) 0.032(7) Uiso 1 1 d .
C1 C 0.1032(2) 0.18751(16) 0.5284(3) 0.0392(6) Uani 1 1 d .
H7 H 0.0815 0.1655 0.4266 0.047 Uiso 1 1 calc R
C2 C 0.06261(18) 0.16903(16) 0.6162(3) 0.0375(6) Uani 1 1 d .
H8 H 0.0090 0.1318 0.5847 0.045 Uiso 1 1 calc R
C3 C 0.11538(18) 0.21537(15) 0.7591(3) 0.0327(5) Uani 1 1 d .
H9 H 0.1027 0.2159 0.8399 0.039 Uiso 1 1 calc R
C4 C 0.18984(19) 0.26053(15) 0.7610(3) 0.0333(5) Uani 1 1 d .
H10 H 0.2376 0.2960 0.8445 0.040 Uiso 1 1 calc R
C5 C 0.1814(2) 0.24408(15) 0.6174(3) 0.0368(6) Uani 1 1 d .
H11 H 0.2218 0.2674 0.5862 0.044 Uiso 1 1 calc R
Zr1 Zr 0.228844(13) 0.103128(12) 0.76531(2) 0.01882(10) Uani 1 1 d .

loop_
_atom_site_aniso_label
_atom_site_aniso_U_11
_atom_site_aniso_U_22
_atom_site_aniso_U_33
_atom_site_aniso_U_23
_atom_site_aniso_U_13
_atom_site_aniso_U_12
C6 0.0295(13) 0.0403(14) 0.079(2) -0.0187(14) 0.0321(14) -0.0147(11)
C7 0.0342(14) 0.0574(17) 0.0457(14) 0.0142(12) 0.0311(12) 0.0073(11)
C8 0.0203(11) 0.0414(13) 0.0437(13) -0.0127(11) 0.0180(10) 0.0007(10)
C9 0.0218(11) 0.0508(15) 0.0444(13) 0.0190(12) 0.0191(10) 0.0109(11)
C10 0.0184(12) 0.081(2) 0.0293(12) -0.0162(12) 0.0080(10) -0.0027(11)
N1 0.0204(9) 0.0263(9) 0.0223(8) -0.0045(7) 0.0116(8) 0.0001(7)
B1 0.0253(12) 0.0273(12) 0.0289(11) -0.0035(10) 0.0158(10) -0.0038(10)
C1 0.0461(15) 0.0339(13) 0.0233(10) 0.0019(10) 0.0098(10) 0.0155(11)
C2 0.0253(12) 0.0290(12) 0.0444(14) -0.0033(10) 0.0104(11) 0.0059(9)
C3 0.0342(13) 0.0286(11) 0.0394(12) -0.0005(10) 0.0228(11) 0.0101(10)
C4 0.0405(13) 0.0241(11) 0.0325(11) -0.0040(9) 0.0182(10) 0.0021(10)
C5 0.0515(16) 0.0272(12) 0.0364(12) 0.0071(10) 0.0272(12) 0.0085(11)
Zr1 0.01849(14) 0.02113(14) 0.01726(13) -0.00201(7) 0.01009(10) -0.00048(7)

loop_
_atom_type_symbol
_atom_type_description
_atom_type_scat_dispersion_real
_atom_type_scat_dispersion_imag
_atom_type_scat_source
C C 0.0033 0.0016 'International Tables Vol C Tables 4.2.6.8 and 6.1.1.4'
H H 0.0000 0.0000 'International Tables Vol C Tables 4.2.6.8 and 6.1.1.4'
N N 0.0061 0.0033 'International Tables Vol C Tables 4.2.6.8 and 6.1.1.4'
B B 0.0013 0.0007 'International Tables Vol C Tables 4.2.6.8 and 6.1.1.4'
Zr Zr -2.9673 0.5597 'International Tables Vol C Tables 4.2.6.8 and 6.1.1.4'

loop_
_geom_angle_atom_site_label_1
_geom_angle_atom_site_label_2
_geom_angle_atom_site_label_3
_geom_angle
C10 C6 C7 108.3(2)
C10 C6 Zr1 74.76(15)
C7 C6 Zr1 73.36(15)
C10 C6 H12 125.8
C7 C6 H12 125.8
Zr1 C6 H12 118.0
C8 C7 C6 107.5(2)
C8 C7 Zr1 75.47(14)
C6 C7 Zr1 73.64(14)
C8 C7 H13 126.3
C6 C7 H13 126.3
Zr1 C7 H13 116.8
C7 C8 C9 107.7(2)
C7 C8 Zr1 72.15(14)
C9 C8 Zr1 73.56(13)
C7 C8 H14 126.2
C9 C8 H14 126.2
Zr1 C8 H14 120.0
C10 C9 C8 108.3(2)
C10 C9 Zr1 73.45(15)
C8 C9 Zr1 74.21(13)
C10 C9 H15 125.9
C8 C9 H15 125.9
Zr1 C9 H15 118.4
C6 C10 C9 108.2(2)
C6 C10 Zr1 73.19(15)
C9 C10 Zr1 74.29(14)
C6 C10 H16 125.9
C9 C10 H16 125.9
Zr1 C10 H16 118.5
B1 N1 Zr1 85.86(12)
B1 N1 H4 116.5(16)
Zr1 N1 H4 116.7(17)
B1 N1 H5 112.7(17)
Zr1 N1 H5 112.6(17)
H4 N1 H5 111(2)
N1 B1 Zr1 59.05(10)
N1 B1 H1 103.9(11)
Zr1 B1 H1 45.0(11)
N1 B1 H2 115.3(16)
Zr1 B1 H2 124.8(17)
H1 B1 H2 104(2)
N1 B1 H3 112.9(12)
Zr1 B1 H3 117.0(13)
H1 B1 H3 104.6(17)
H2 B1 H3 115(2)
C5 C1 C2 107.9(2)
C5 C1 Zr1 74.07(14)
C2 C1 Zr1 73.55(13)
C5 C1 H7 126.0
C2 C1 H7 126.0
Zr1 C1 H7 118.3
C1 C2 C3 108.0(2)
C1 C2 Zr1 73.87(14)
C3 C2 Zr1 74.58(13)
C1 C2 H8 126.0
C3 C2 H8 126.0
Zr1 C2 H8 117.5
C4 C3 C2 108.0(2)
C4 C3 Zr1 73.29(13)
C2 C3 Zr1 72.90(13)
C4 C3 H9 126.0
C2 C3 H9 126.0
Zr1 C3 H9 119.6
C3 C4 C5 107.9(2)
C3 C4 Zr1 74.40(13)
C5 C4 Zr1 73.85(13)
C3 C4 H10 126.1
C5 C4 H10 126.1
Zr1 C4 H10 117.7
C1 C5 C4 108.2(2)
C1 C5 Zr1 73.57(14)
C4 C5 Zr1 73.60(13)
C1 C5 H11 125.9
C4 C5 H11 125.9
Zr1 C5 H11 118.8
N1 Zr1 C7 96.98(8)
N1 Zr1 C6 128.85(8)
C7 Zr1 C6 33.00(10)
N1 Zr1 C10 125.81(8)
C7 Zr1 C10 53.91(9)
C6 Zr1 C10 32.05(10)
N1 Zr1 C2 81.00(8)
C7 Zr1 C2 133.04(9)
C6 Zr1 C2 134.83(10)
C10 Zr1 C2 153.09(9)
N1 Zr1 C1 79.18(8)
C7 Zr1 C1 100.64(9)
C6 Zr1 C1 111.55(10)
C10 Zr1 C1 142.76(9)
C2 Zr1 C1 32.59(9)
N1 Zr1 C4 131.71(7)
C7 Zr1 C4 101.83(9)
C6 Zr1 C4 83.82(9)
C10 Zr1 C4 100.87(9)
C2 Zr1 C4 53.90(8)
C1 Zr1 C4 53.90(8)
N1 Zr1 C9 93.75(8)
C7 Zr1 C9 53.69(8)
C6 Zr1 C9 53.37(10)
C10 Zr1 C9 32.26(9)
C2 Zr1 C9 171.71(9)
C1 Zr1 C9 152.72(8)
C4 Zr1 C9 132.92(9)
N1 Zr1 C5 108.56(7)
C7 Zr1 C5 83.82(9)
C6 Zr1 C5 82.43(10)
C10 Zr1 C5 111.37(10)
C2 Zr1 C5 53.76(9)
C1 Zr1 C5 32.36(9)
C4 Zr1 C5 32.55(7)
C9 Zr1 C5 134.44(9)
N1 Zr1 C8 77.36(7)
C7 Zr1 C8 32.38(8)
C6 Zr1 C8 53.73(9)
C10 Zr1 C8 53.51(8)
C2 Zr1 C8 149.61(8)
C1 Zr1 C8 121.01(8)
C4 Zr1 C8 133.80(8)
C9 Zr1 C8 32.23(8)
C5 Zr1 C8 114.33(9)
N1 Zr1 C3 111.84(8)
C7 Zr1 C3 133.77(8)
C6 Zr1 C3 114.11(9)
C10 Zr1 C3 121.04(9)
C2 Zr1 C3 32.52(8)
C1 Zr1 C3 53.78(8)
C4 Zr1 C3 32.32(8)
C9 Zr1 C3 149.49(8)
C5 Zr1 C3 53.59(8)
C8 Zr1 C3 166.07(9)
N1 Zr1 B1 35.09(7)
C7 Zr1 B1 120.00(8)
C6 Zr1 B1 140.41(9)
C10 Zr1 B1 115.80(9)
C2 Zr1 B1 84.25(8)
C1 Zr1 B1 100.21(9)
C4 Zr1 B1 135.25(8)
C9 Zr1 B1 87.77(9)
C5 Zr1 B1 132.50(9)
C8 Zr1 B1 90.03(8)
C3 Zr1 B1 103.47(8)
N1 Zr1 H1 61.4(7)
C7 Zr1 H1 129.7(7)
C6 Zr1 H1 131.8(7)
C10 Zr1 H1 100.4(7)
C2 Zr1 H1 90.5(7)
C1 Zr1 H1 116.6(7)
C4 Zr1 H1 126.9(7)
C9 Zr1 H1 81.3(7)
C5 Zr1 H1 144.2(7)
C8 Zr1 H1 97.5(7)
C3 Zr1 H1 96.2(7)
B1 Zr1 H1 26.3(7)
N1 Zr1 H6 123.0(8)
C7 Zr1 H6 122.5(9)
C6 Zr1 H6 92.9(9)
C10 Zr1 H6 68.9(9)
C2 Zr1 H6 95.7(9)
C1 Zr1 H6 124.3(9)
C4 Zr1 H6 82.0(8)
C9 Zr1 H6 81.7(9)
C5 Zr1 H6 114.6(8)
C8 Zr1 H6 113.9(9)
C3 Zr1 H6 70.6(8)
B1 Zr1 H6 87.9(8)
H1 Zr1 H6 61.8(10)

loop_
_geom_bond_atom_site_label_1
_geom_bond_atom_site_label_2
_geom_bond_distance
C6 C10 1.376(4)
C6 C7 1.409(4)
C6 Zr1 2.483(2)
C6 H12 0.9500
C7 C8 1.395(4)
C7 Zr1 2.480(2)
C7 H13 0.9500
C8 C9 1.398(3)
C8 Zr1 2.522(2)
C8 H14 0.9500
C9 C10 1.394(4)
C9 Zr1 2.513(2)
C9 H15 0.9500
C10 Zr1 2.503(3)
C10 H16 0.9500
N1 B1 1.531(3)
N1 Zr1 2.2843(18)
N1 H4 0.86(3)
N1 H5 0.84(3)
B1 Zr1 2.657(2)
B1 H1 1.24(2)
B1 H2 1.11(3)
B1 H3 1.11(3)
C1 C5 1.399(4)
C1 C2 1.406(4)
C1 Zr1 2.507(2)
C1 H7 0.9500
C2 C3 1.408(3)
C2 Zr1 2.503(2)
C2 H8 0.9500
C3 C4 1.401(4)
C3 Zr1 2.524(2)
C3 H9 0.9500
C4 C5 1.408(3)
C4 Zr1 2.510(2)
C4 H10 0.9500
C5 Zr1 2.513(2)
C5 H11 0.9500
Zr1 H1 1.98(2)
Zr1 H6 1.74(3)

loop_
_geom_torsion_atom_site_label_1
_geom_torsion_atom_site_label_2
_geom_torsion_atom_site_label_3
_geom_torsion_atom_site_label_4
_geom_torsion
C10 C6 C7 C8 -1.3(3)
Zr1 C6 C7 C8 -68.48(18)
C10 C6 C7 Zr1 67.17(19)
C6 C7 C8 C9 1.8(3)
Zr1 C7 C8 C9 -65.49(16)
C6 C7 C8 Zr1 67.24(18)
C7 C8 C9 C10 -1.6(3)
Zr1 C8 C9 C10 -66.11(17)
C7 C8 C9 Zr1 64.56(17)
C7 C6 C10 C9 0.3(3)
Zr1 C6 C10 C9 66.60(18)
C7 C6 C10 Zr1 -66.25(19)
C8 C9 C10 C6 0.7(3)
Zr1 C9 C10 C6 -65.87(19)
C8 C9 C10 Zr1 66.62(16)
C5 C1 C2 C3 0.7(3)
Zr1 C1 C2 C3 67.36(16)
C5 C1 C2 Zr1 -66.64(17)
C1 C2 C3 C4 -1.5(3)
Zr1 C2 C3 C4 65.42(16)
C1 C2 C3 Zr1 -66.89(16)
C2 C3 C4 C5 1.7(3)
Zr1 C3 C4 C5 66.82(16)
C2 C3 C4 Zr1 -65.16(16)
C2 C1 C5 C4 0.3(3)
Zr1 C1 C5 C4 -65.99(16)
C2 C1 C5 Zr1 66.30(17)
C3 C4 C5 C1 -1.2(3)
Zr1 C4 C5 C1 65.97(17)
C3 C4 C5 Zr1 -67.19(16)
B1 N1 Zr1 C7 134.59(13)
B1 N1 Zr1 C6 125.10(15)
B1 N1 Zr1 C10 84.64(15)
B1 N1 Zr1 C2 -92.81(14)
B1 N1 Zr1 C1 -125.86(14)
B1 N1 Zr1 C4 -112.72(14)
B1 N1 Zr1 C9 80.73(13)
B1 N1 Zr1 C5 -139.62(13)
B1 N1 Zr1 C8 108.66(14)
B1 N1 Zr1 C3 -82.30(13)
C8 C7 Zr1 N1 -52.80(16)
C6 C7 Zr1 N1 -166.37(17)
C8 C7 Zr1 C6 113.6(2)
C8 C7 Zr1 C10 77.01(17)
C6 C7 Zr1 C10 -36.55(17)
C8 C7 Zr1 C2 -136.98(14)
C6 C7 Zr1 C2 109.45(19)
C8 C7 Zr1 C1 -133.05(16)
C6 C7 Zr1 C1 113.39(18)
C8 C7 Zr1 C4 171.92(15)
C6 C7 Zr1 C4 58.36(18)
C8 C7 Zr1 C9 36.74(15)
C6 C7 Zr1 C9 -76.83(19)
C8 C7 Zr1 C5 -160.82(17)
C6 C7 Zr1 C5 85.62(18)
C6 C7 Zr1 C8 -113.6(2)
C8 C7 Zr1 C3 177.69(13)
C6 C7 Zr1 C3 64.1(2)
C8 C7 Zr1 B1 -24.58(19)
C6 C7 Zr1 B1 -138.15(17)
C10 C6 Zr1 N1 -97.44(18)
C7 C6 Zr1 N1 17.5(2)
C10 C6 Zr1 C7 -114.9(2)
C7 C6 Zr1 C10 114.9(2)
C10 C6 Zr1 C2 141.41(16)
C7 C6 Zr1 C2 -103.67(18)
C10 C6 Zr1 C1 169.19(15)
C7 C6 Zr1 C1 -75.90(18)
C10 C6 Zr1 C4 122.02(17)
C7 C6 Zr1 C4 -123.06(17)
C10 C6 Zr1 C9 -37.04(15)
C7 C6 Zr1 C9 77.88(17)
C10 C6 Zr1 C5 154.79(18)
C7 C6 Zr1 C5 -90.29(17)
C10 C6 Zr1 C8 -77.41(18)
C7 C6 Zr1 C8 37.51(15)
C10 C6 Zr1 C3 110.47(17)
C7 C6 Zr1 C3 -134.61(16)
C10 C6 Zr1 B1 -49.9(2)
C7 C6 Zr1 B1 65.1(2)
C6 C10 Zr1 N1 107.76(17)
C9 C10 Zr1 N1 -7.33(19)
C6 C10 Zr1 C7 37.68(16)
C9 C10 Zr1 C7 -77.42(16)
C9 C10 Zr1 C6 -115.1(2)
C6 C10 Zr1 C2 -77.8(3)
C9 C10 Zr1 C2 167.11(18)
C6 C10 Zr1 C1 -16.8(2)
C9 C10 Zr1 C1 -131.86(17)
C6 C10 Zr1 C4 -59.13(17)
C9 C10 Zr1 C4 -174.22(15)
C6 C10 Zr1 C9 115.1(2)
C6 C10 Zr1 C5 -26.97(19)
C9 C10 Zr1 C5 -142.06(15)
C6 C10 Zr1 C8 78.16(18)
C9 C10 Zr1 C8 -36.94(14)
C6 C10 Zr1 C3 -86.40(18)
C9 C10 Zr1 C3 158.50(14)
C6 C10 Zr1 B1 147.24(16)
C9 C10 Zr1 B1 32.15(18)
C1 C2 Zr1 N1 -83.97(15)
C3 C2 Zr1 N1 161.64(16)
C1 C2 Zr1 C7 7.2(2)
C3 C2 Zr1 C7 -107.20(17)
C1 C2 Zr1 C6 53.6(2)
C3 C2 Zr1 C6 -60.8(2)
C1 C2 Zr1 C10 100.6(2)
C3 C2 Zr1 C10 -13.8(3)
C3 C2 Zr1 C1 -114.4(2)
C1 C2 Zr1 C4 77.70(16)
C3 C2 Zr1 C4 -36.70(14)
C1 C2 Zr1 C9 -135.1(5)
C3 C2 Zr1 C9 110.5(6)
C1 C2 Zr1 C5 37.07(14)
C3 C2 Zr1 C5 -77.32(16)
C1 C2 Zr1 C8 -39.0(2)
C3 C2 Zr1 C8 -153.44(17)
C1 C2 Zr1 C3 114.4(2)
C1 C2 Zr1 B1 -119.22(15)
C3 C2 Zr1 B1 126.39(16)
C5 C1 Zr1 N1 -155.09(16)
C2 C1 Zr1 N1 90.19(15)
C5 C1 Zr1 C7 -59.93(16)
C2 C1 Zr1 C7 -174.66(15)
C5 C1 Zr1 C6 -27.42(17)
C2 C1 Zr1 C6 -142.15(15)
C5 C1 Zr1 C10 -17.9(2)
C2 C1 Zr1 C10 -132.67(17)
C5 C1 Zr1 C2 114.7(2)
C5 C1 Zr1 C4 37.04(14)
C2 C1 Zr1 C4 -77.69(15)
C5 C1 Zr1 C9 -78.1(2)
C2 C1 Zr1 C9 167.17(18)
C2 C1 Zr1 C5 -114.7(2)
C5 C1 Zr1 C8 -87.10(16)
C2 C1 Zr1 C8 158.17(14)
C5 C1 Zr1 C3 77.36(15)
C2 C1 Zr1 C3 -37.37(14)
C5 C1 Zr1 B1 176.65(14)
C2 C1 Zr1 B1 61.93(15)
C3 C4 Zr1 N1 61.53(17)
C5 C4 Zr1 N1 -52.85(19)
C3 C4 Zr1 C7 172.20(14)
C5 C4 Zr1 C7 57.81(17)
C3 C4 Zr1 C6 -160.00(16)
C5 C4 Zr1 C6 85.61(17)
C3 C4 Zr1 C10 -132.73(15)
C5 C4 Zr1 C10 112.88(16)
C3 C4 Zr1 C2 36.94(14)
C5 C4 Zr1 C2 -77.45(17)
C3 C4 Zr1 C1 77.57(16)
C5 C4 Zr1 C1 -36.81(16)
C3 C4 Zr1 C9 -136.94(14)
C5 C4 Zr1 C9 108.67(16)
C3 C4 Zr1 C5 114.4(2)
C3 C4 Zr1 C8 178.18(13)
C5 C4 Zr1 C8 63.80(19)
C5 C4 Zr1 C3 -114.4(2)
C3 C4 Zr1 B1 12.66(19)
C5 C4 Zr1 B1 -101.73(17)
C10 C9 Zr1 N1 174.05(16)
C8 C9 Zr1 N1 58.99(15)
C10 C9 Zr1 C7 78.14(18)
C8 C9 Zr1 C7 -36.92(15)
C10 C9 Zr1 C6 36.79(16)
C8 C9 Zr1 C6 -78.27(17)
C8 C9 Zr1 C10 -115.1(2)
C10 C9 Zr1 C2 -135.5(6)
C8 C9 Zr1 C2 109.4(6)
C10 C9 Zr1 C1 100.5(2)
C8 C9 Zr1 C1 -14.6(3)
C10 C9 Zr1 C4 7.8(2)
C8 C9 Zr1 C4 -107.30(17)
C10 C9 Zr1 C5 53.3(2)
C8 C9 Zr1 C5 -61.7(2)
C10 C9 Zr1 C8 115.1(2)
C10 C9 Zr1 C3 -38.2(2)
C8 C9 Zr1 C3 -153.26(17)
C10 C9 Zr1 B1 -151.35(16)
C8 C9 Zr1 B1 93.59(16)
C1 C5 Zr1 N1 25.88(16)
C4 C5 Zr1 N1 141.12(15)
C1 C5 Zr1 C7 121.18(16)
C4 C5 Zr1 C7 -123.57(17)
C1 C5 Zr1 C6 154.40(16)
C4 C5 Zr1 C6 -90.36(16)
C1 C5 Zr1 C10 168.45(14)
C4 C5 Zr1 C10 -76.31(17)
C1 C5 Zr1 C2 -37.34(15)
C4 C5 Zr1 C2 77.90(16)
C4 C5 Zr1 C1 115.2(2)
C1 C5 Zr1 C4 -115.2(2)
C1 C5 Zr1 C9 141.08(16)
C4 C5 Zr1 C9 -103.67(17)
C1 C5 Zr1 C8 110.05(15)
C4 C5 Zr1 C8 -134.71(15)
C1 C5 Zr1 C3 -78.01(17)
C4 C5 Zr1 C3 37.23(15)
C1 C5 Zr1 B1 -4.47(19)
C4 C5 Zr1 B1 110.77(16)
C7 C8 Zr1 N1 125.88(17)
C9 C8 Zr1 N1 -118.78(16)
C9 C8 Zr1 C7 115.3(2)
C7 C8 Zr1 C6 -38.26(17)
C9 C8 Zr1 C6 77.08(18)
C7 C8 Zr1 C10 -78.37(18)
C9 C8 Zr1 C10 36.98(16)
C7 C8 Zr1 C2 80.3(2)
C9 C8 Zr1 C2 -164.41(17)
C7 C8 Zr1 C1 56.93(18)
C9 C8 Zr1 C1 172.27(15)
C7 C8 Zr1 C4 -11.0(2)
C9 C8 Zr1 C4 104.36(17)
C7 C8 Zr1 C9 -115.3(2)
C7 C8 Zr1 C5 21.01(18)
C9 C8 Zr1 C5 136.35(16)
C7 C8 Zr1 C3 -6.9(4)
C9 C8 Zr1 C3 108.4(3)
C7 C8 Zr1 B1 158.88(17)
C9 C8 Zr1 B1 -85.78(16)
C4 C3 Zr1 N1 -135.01(13)
C2 C3 Zr1 N1 -19.59(17)
C4 C3 Zr1 C7 -10.60(19)
C2 C3 Zr1 C7 104.82(18)
C4 C3 Zr1 C6 21.87(17)
C2 C3 Zr1 C6 137.29(17)
C4 C3 Zr1 C10 57.34(17)
C2 C3 Zr1 C10 172.76(16)
C4 C3 Zr1 C2 -115.4(2)
C4 C3 Zr1 C1 -77.98(16)
C2 C3 Zr1 C1 37.44(16)
C2 C3 Zr1 C4 115.4(2)
C4 C3 Zr1 C9 80.0(2)
C2 C3 Zr1 C9 -164.58(17)
C4 C3 Zr1 C5 -37.51(13)
C2 C3 Zr1 C5 77.91(17)
C4 C3 Zr1 C8 -5.5(4)
C2 C3 Zr1 C8 110.0(3)
C4 C3 Zr1 B1 -170.87(14)
C2 C3 Zr1 B1 -55.45(16)
N1 B1 Zr1 C7 -54.71(15)
N1 B1 Zr1 C6 -89.47(18)
N1 B1 Zr1 C10 -116.26(13)
N1 B1 Zr1 C2 82.52(13)
N1 B1 Zr1 C1 53.99(13)
N1 B1 Zr1 C4 102.02(14)
N1 B1 Zr1 C9 -99.75(13)
N1 B1 Zr1 C5 56.42(16)
N1 B1 Zr1 C8 -67.58(13)
N1 B1 Zr1 C3 108.94(13)
